data_2017526
loop_
_publ_author_name
'Zhang, Zaichao'
'Zhang, Zhibin'

_publ_section_title
;
 (H~3~O)Nd(SO~4~)~2~
;
_journal_coeditor_code SQ3229
_journal_issue 2
_journal_name_full 'Acta Crystallographica Section C'
_journal_page_first i9
_journal_page_last i11
_journal_paper_doi 10.1107/S0108270109054316
_journal_volume 66
_journal_year 2010
_chemical_formula_iupac '(H3 O) Nd (S O4)2'
_chemical_formula_moiety 'H3 O +, Nd S2 O8 -'
_chemical_formula_sum 'H3 Nd O9 S2'
_chemical_formula_weight 355.38
_chemical_name_systematic
;
oxonium neodymium bis(sulfate)
;
_space_group_IT_number 14
_symmetry_cell_setting monoclinic
_symmetry_space_group_name_Hall '-P 2ybc'
_symmetry_space_group_name_H-M 'P 1 21/c 1'
_atom_sites_solution_hydrogens geom
_atom_sites_solution_primary direct
_atom_sites_solution_secondary difmap
_audit_creation_method SHELXL-97
_cell_angle_alpha 90.00
_cell_angle_beta 91.6710(10)
_cell_angle_gamma 90.00
_cell_formula_units_Z 4
_cell_length_a 8.8593(8)
_cell_length_b 7.1787(6)
_cell_length_c 10.7955(10)
_cell_measurement_reflns_used 1682
_cell_measurement_temperature 293(2)
_cell_measurement_theta_max 25.50
_cell_measurement_theta_min 2.50
_cell_volume 686.28(11)
_computing_cell_refinement 'SAINT (Bruker, 2005)'
_computing_data_collection 'APEX2 (Bruker, 2005)'
_computing_data_reduction 'SAINT (Bruker, 2005)'
_computing_molecular_graphics 'SHELXTL (Sheldrick, 2008)'
_computing_publication_material 'SHELXTL (Sheldrick, 2008)'
_computing_structure_refinement 'SHELXL97 (Sheldrick, 2008)'
_computing_structure_solution 'SHELXS97 (Sheldrick, 2008)'
_diffrn_ambient_temperature 293(2)
_diffrn_measured_fraction_theta_full 0.999
_diffrn_measured_fraction_theta_max 0.999
_diffrn_measurement_device_type 'Bruker APEXII CCD'
_diffrn_measurement_method '\w scans'
_diffrn_radiation_monochromator graphite
_diffrn_radiation_source 'fine-focus sealed tube'
_diffrn_radiation_type MoK\a
_diffrn_radiation_wavelength 0.71073
_diffrn_reflns_av_R_equivalents 0.0269
_diffrn_reflns_av_sigmaI/netI 0.0313
_diffrn_reflns_limit_h_max 9
_diffrn_reflns_limit_h_min -10
_diffrn_reflns_limit_k_max 8
_diffrn_reflns_limit_k_min -8
_diffrn_reflns_limit_l_max 13
_diffrn_reflns_limit_l_min -10
_diffrn_reflns_number 3416
_diffrn_reflns_theta_full 25.49
_diffrn_reflns_theta_max 25.49
_diffrn_reflns_theta_min 2.30
_diffrn_standards_decay_% 0
_exptl_absorpt_coefficient_mu 8.194
_exptl_absorpt_correction_T_max 0.6391
_exptl_absorpt_correction_T_min 0.4946
_exptl_absorpt_correction_type multi-scan
_exptl_absorpt_process_details '(SADABS; Sheldrick, 2003)'
_exptl_crystal_colour Pink
_exptl_crystal_density_diffrn 3.440
_exptl_crystal_density_method 'not measured'
_exptl_crystal_description Block
_exptl_crystal_F_000 668
_exptl_crystal_size_max 0.10
_exptl_crystal_size_mid 0.08
_exptl_crystal_size_min 0.06
_refine_diff_density_max 0.989
_refine_diff_density_min -0.830
_refine_ls_extinction_coef 0.0276(3)
_refine_ls_extinction_expression Fc^*^=kFc[1+0.001xFc^2^\l^3^/sin(2\q)]^-1/4^
_refine_ls_extinction_method SHELXL97
_refine_ls_goodness_of_fit_ref 1.033
_refine_ls_hydrogen_treatment mixed
_refine_ls_matrix_type full
_refine_ls_number_parameters 120
_refine_ls_number_reflns 1278
_refine_ls_number_restraints 6
_refine_ls_restrained_S_all 1.031
_refine_ls_R_factor_all 0.0227
_refine_ls_R_factor_gt 0.0214
_refine_ls_shift/su_max 0.006
_refine_ls_shift/su_mean 0.000
_refine_ls_structure_factor_coef Fsqd
_refine_ls_weighting_details 'calc w=1/[\s^2^(Fo^2^)+(0.0291P)^2^+1.5142P] where P=(Fo^2^+2Fc^2^)/3'
_refine_ls_weighting_scheme calc
_refine_ls_wR_factor_gt 0.0546
_refine_ls_wR_factor_ref 0.0555
_reflns_number_gt 1208
_reflns_number_total 1278
_reflns_threshold_expression >2sigma(I)
_cod_data_source_file sq3229.cif
_cod_data_source_block I
_cod_depositor_comments
;
The following automatic conversions were performed:
'_symmetry_cell_setting' value 'Monoclinic' changed to 'monoclinic'
according to '/home/saulius/struct/CIF-dictionaries/cif_core.dic'
dictionary named 'cif_core.dic' version 2.4.1 from 2010-06-29.

Automatic conversion script
Id: cif_fix_enum 1527 2010-12-29 10:47:43Z saulius 

The following automatic conversions were performed:

'_exptl_absorpt_correction_type' tag value 'Multi-scans' was replaced
with 'multi-scan' value.

Automatic conversion script
Id: cif_fix_values 1646 2011-03-28 12:23:43Z adriana 

The following automatic conversions were performed:

'_symmetry_cell_setting' value 'Monoclinic' changed to 'monoclinic'
according to /home/saulius/struct/CIF-dictionaries/cif_core.dic
dictionary named 'cif_core.dic' version 2.4.1 from 2010-06-29.

Automatic conversion script
Id: cif_fix_values 1715 2011-07-08 13:25:40Z adriana 
;
_cod_original_sg_symbol_Hall '-P 2ybc  '
_cod_original_sg_symbol_H-M 'P2(1)/c  '
_cod_database_code 2017526
_cod_database_fobs_code 2017526

loop_
_symmetry_equiv_pos_as_xyz
'x, y, z'
'-x, y+1/2, -z+1/2'
'-x, -y, -z'
'x, -y-1/2, z-1/2'

loop_
_atom_site_type_symbol
_atom_site_label
_atom_site_fract_x
_atom_site_fract_y
_atom_site_fract_z
_atom_site_U_iso_or_equiv
_atom_site_adp_type
_atom_site_calc_flag
_atom_site_refinement_flags
_atom_site_occupancy
_atom_site_disorder_assembly
_atom_site_disorder_group
Nd Nd1 0.053643(14) 0.171284(17) 0.849456(11) 0.00778(4) Uani d . 1 . .
S S1 0.26635(7) 0.16280(8) 1.08715(6) 0.00887(14) Uani d . 1 . .
S S2 -0.17688(7) 0.16786(8) 0.61239(6) 0.00820(14) Uani d . 1 . .
O O1 0.3900(2) 0.0450(3) 1.12558(18) 0.0188(5) Uani d . 1 . .
O O2 0.2909(2) 0.2584(3) 0.96801(17) 0.0143(4) Uani d . 1 . .
O O3 0.12590(19) 0.0511(2) 1.05951(16) 0.0118(4) Uani d . 1 . .
O O4 0.2333(2) 0.3023(2) 1.18370(18) 0.0155(5) Uani d . 1 . .
O O5 -0.3385(2) 0.1499(2) 0.61071(19) 0.0156(5) Uani d . 1 . .
O O6 -0.1282(2) 0.3352(2) 0.68792(17) 0.0116(4) Uani d . 1 . .
O O7 -0.0996(2) 0.0118(2) 0.68149(16) 0.0121(4) Uani d . 1 . .
O O8 -0.1174(2) 0.1746(2) 0.48741(18) 0.0132(5) Uani d . 1 . .
O O9 0.4351(2) -0.3516(3) 1.1568(2) 0.0324(7) Uani d D 1 . .
H H1 0.3569(8) -0.4255(14) 1.153(3) 0.039 Uiso d D 1 . .
H H2 0.4210(19) -0.2313(9) 1.152(3) 0.039 Uiso d D 1 . .
H H3 0.5235(8) -0.395(2) 1.138(2) 0.039 Uiso d D 1 . .

loop_
_atom_site_aniso_label
_atom_site_aniso_U_11
_atom_site_aniso_U_22
_atom_site_aniso_U_33
_atom_site_aniso_U_12
_atom_site_aniso_U_13
_atom_site_aniso_U_23
Nd1 0.00890(7) 0.00816(7) 0.00634(7) -0.00058(4) 0.00117(6) 0.00010(5)
S1 0.0088(3) 0.0112(3) 0.0067(3) -0.0013(2) 0.0018(2) -0.0003(2)
S2 0.0095(3) 0.0084(3) 0.0068(3) 0.0000(2) 0.0015(2) -0.0001(2)
O1 0.0146(9) 0.0205(9) 0.0209(10) 0.0032(8) -0.0037(8) 0.0019(8)
O2 0.0146(8) 0.0187(9) 0.0098(8) -0.0049(8) 0.0019(7) 0.0021(8)
O3 0.0122(8) 0.0147(8) 0.0085(8) -0.0040(7) 0.0009(7) 0.0016(7)
O4 0.0183(9) 0.0150(9) 0.0137(9) -0.0020(7) 0.0071(8) -0.0052(7)
O5 0.0121(9) 0.0163(9) 0.0182(10) -0.0016(7) 0.0002(8) -0.0029(8)
O6 0.0148(9) 0.0102(9) 0.0099(9) -0.0014(7) 0.0009(7) -0.0028(7)
O7 0.0141(8) 0.0114(8) 0.0109(8) 0.0021(7) -0.0001(7) -0.0014(7)
O8 0.0172(9) 0.0136(9) 0.0090(9) -0.0038(7) 0.0050(8) -0.0004(7)
O9 0.0247(12) 0.0348(13) 0.0378(16) 0.0024(9) 0.0023(12) 0.0004(10)

loop_
_atom_type_symbol
_atom_type_description
_atom_type_scat_dispersion_real
_atom_type_scat_dispersion_imag
_atom_type_scat_source
O O 0.0106 0.0060 'International Tables Vol C Tables 4.2.6.8 and 6.1.1.4'
H H 0.0000 0.0000 'International Tables Vol C Tables 4.2.6.8 and 6.1.1.4'
S S 0.1246 0.1234 'International Tables Vol C Tables 4.2.6.8 and 6.1.1.4'
Nd Nd -0.1943 3.0179 'International Tables Vol C Tables 4.2.6.8 and 6.1.1.4'

loop_
_geom_angle_atom_site_label_1
_geom_angle_atom_site_label_2
_geom_angle_atom_site_label_3
_geom_angle_site_symmetry_1
_geom_angle_site_symmetry_3
_geom_angle
_geom_angle_publ_flag
O8 Nd1 O4 4_566 4_565 148.15(6) ?
O8 Nd1 O3 4_566 3_557 68.29(6) ?
O4 Nd1 O3 4_565 3_557 141.47(6) ?
O8 Nd1 O3 4_566 . 75.38(6) ?
O4 Nd1 O3 4_565 . 122.63(6) ?
O3 Nd1 O3 3_557 . 64.33(7) ?
O8 Nd1 O7 4_566 2_556 75.10(6) ?
O4 Nd1 O7 4_565 2_556 73.36(6) ?
O3 Nd1 O7 3_557 2_556 142.32(6) ?
O3 Nd1 O7 . 2_556 114.91(6) ?
O8 Nd1 O2 4_566 . 95.87(6) ?
O4 Nd1 O2 4_565 . 78.45(6) ?
O3 Nd1 O2 3_557 . 119.77(6) ?
O3 Nd1 O2 . . 55.44(6) n
O7 Nd1 O2 2_556 . 71.79(6) ?
O8 Nd1 O7 4_566 . 108.53(6) ?
O4 Nd1 O7 4_565 . 81.72(6) ?
O3 Nd1 O7 3_557 . 69.67(6) ?
O3 Nd1 O7 . . 128.22(6) ?
O7 Nd1 O7 2_556 . 115.84(4) ?
O2 Nd1 O7 . . 155.51(6) n
O8 Nd1 O6 4_566 2_546 134.63(6) ?
O4 Nd1 O6 4_565 2_546 77.20(6) ?
O3 Nd1 O6 3_557 2_546 67.88(6) ?
O3 Nd1 O6 . 2_546 75.78(6) ?
O7 Nd1 O6 2_556 2_546 149.74(6) ?
O2 Nd1 O6 . 2_546 95.74(6) ?
O7 Nd1 O6 . 2_546 65.73(6) ?
O8 Nd1 O6 4_566 . 79.65(6) ?
O4 Nd1 O6 4_565 . 83.01(6) ?
O3 Nd1 O6 3_557 . 99.45(6) ?
O3 Nd1 O6 . . 153.92(6) ?
O7 Nd1 O6 2_556 . 64.62(5) ?
O2 Nd1 O6 . . 135.89(6) ?
O7 Nd1 O6 . . 54.17(5) ?
O6 Nd1 O6 2_546 . 118.65(4) ?
O8 Nd1 S1 4_566 . 82.98(5) ?
O4 Nd1 S1 4_565 . 102.27(5) ?
O3 Nd1 S1 3_557 . 92.31(4) ?
O3 Nd1 S1 . . 28.06(4) ?
O7 Nd1 S1 2_556 . 91.84(4) ?
O2 Nd1 S1 . . 27.58(4) ?
O7 Nd1 S1 . . 151.74(4) ?
O6 Nd1 S1 2_546 . 87.63(4) ?
O6 Nd1 S1 . . 153.63(4) ?
O8 Nd1 S2 4_566 . 95.64(5) ?
O4 Nd1 S2 4_565 . 80.21(5) ?
O3 Nd1 S2 3_557 . 84.89(4) ?
O3 Nd1 S2 . . 149.16(4) ?
O7 Nd1 S2 2_556 . 90.18(4) ?
O2 Nd1 S2 . . 155.25(4) ?
O7 Nd1 S2 . . 26.77(4) ?
O6 Nd1 S2 2_546 . 91.62(4) ?
O6 Nd1 S2 . . 27.45(4) ?
S1 Nd1 S2 . . 177.175(16) ?
O1 S1 O2 . . 113.21(11) ?
O1 S1 O4 . . 111.09(12) ?
O2 S1 O4 . . 109.60(11) ?
O1 S1 O3 . . 111.33(11) ?
O2 S1 O3 . . 102.50(10) ?
O4 S1 O3 . . 108.72(11) ?
O1 S1 Nd1 . . 133.04(8) ?
O2 S1 Nd1 . . 51.70(7) ?
O4 S1 Nd1 . . 115.84(8) ?
O3 S1 Nd1 . . 51.27(7) ?
O5 S2 O8 . . 112.13(12) ?
O5 S2 O7 . . 112.31(11) ?
O8 S2 O7 . . 108.15(10) ?
O5 S2 O6 . . 110.32(11) ?
O8 S2 O6 . . 111.55(10) ?
O7 S2 O6 . . 101.94(10) ?
O5 S2 Nd1 . . 128.16(9) ?
O8 S2 Nd1 . . 119.62(8) ?
O7 S2 Nd1 . . 48.87(7) ?
O6 S2 Nd1 . . 53.18(7) ?
S1 O2 Nd1 . . 100.72(9) ?
S1 O3 Nd1 . 3_557 143.38(10) ?
S1 O3 Nd1 . . 100.67(8) ?
Nd1 O3 Nd1 3_557 . 115.67(7) ?
S1 O4 Nd1 . 4_566 135.76(11) ?
S2 O6 Nd1 . 2_556 138.02(11) ?
S2 O6 Nd1 . . 99.37(8) ?
Nd1 O6 Nd1 2_556 . 112.04(7) ?
S2 O7 Nd1 . 2_546 137.46(10) ?
S2 O7 Nd1 . . 104.36(9) ?
Nd1 O7 Nd1 2_546 . 117.11(7) ?
S2 O8 Nd1 . 4_565 146.11(11) ?
H1 O9 H2 . . 119.1(13) ?
H1 O9 H3 . . 119.0(13) ?
H2 O9 H3 . . 117.9(15) ?

loop_
_geom_bond_atom_site_label_1
_geom_bond_atom_site_label_2
_geom_bond_site_symmetry_2
_geom_bond_distance
_geom_bond_publ_flag
Nd1 O8 4_566 2.4230(19) y
Nd1 O4 4_565 2.437(2) y
Nd1 O3 3_557 2.4770(17) y
Nd1 O3 . 2.4923(17) y
Nd1 O7 2_556 2.5020(17) y
Nd1 O2 . 2.5077(18) y
Nd1 O7 . 2.5095(17) y
Nd1 O6 2_546 2.5368(16) y
Nd1 O6 . 2.6187(18) y
Nd1 S1 . 3.1396(7) n
Nd1 S2 . 3.2275(7) n
S1 O1 . 1.4356(19) n
S1 O2 . 1.4793(19) n
S1 O4 . 1.4808(19) n
S1 O3 . 1.5028(18) n
S2 O5 . 1.437(2) n
S2 O8 . 1.463(2) n
S2 O7 . 1.5004(18) n
S2 O6 . 1.5079(17) n
O3 Nd1 3_557 2.4770(17) ?
O4 Nd1 4_566 2.437(2) ?
O6 Nd1 2_556 2.5368(16) ?
O7 Nd1 2_546 2.5020(17) ?
O8 Nd1 4_565 2.4230(19) ?
O9 H1 . 0.872(7) n
O9 H2 . 0.874(6) n
O9 H3 . 0.874(8) n

loop_
_geom_hbond_atom_site_label_D
_geom_hbond_atom_site_label_H
_geom_hbond_atom_site_label_A
_geom_hbond_site_symmetry_A
_geom_hbond_distance_DH
_geom_hbond_distance_HA
_geom_hbond_distance_DA
_geom_hbond_angle_DHA
_geom_hbond_publ_flag
O9 H1 O4 1_545 0.873(9) 2.269(11) 3.080(3) 154.5(15) y
O9 H2 O1 . 0.874(7) 2.021(8) 2.893(3) 175(3) y
O9 H3 O5 4_656 0.872(10) 2.225(13) 2.986(3) 145.6(12) y
